data_7720397
loop_
_publ_author_name
'Baumg&#xe4;rtner, Lena'
'Feldmann, Claus'

_publ_section_title
;
 Homoleptic complexes of vanadium and N-heterocycles made <i>via</i>
 oxidation of vanadium nanoparticles.
;
_journal_issue 12
_journal_name_full 'Dalton transactions (Cambridge, England : 2003)'
_journal_page_first 4856
_journal_page_last 4866
_journal_paper_doi 10.1039/d6dt00230g
_journal_volume 55
_journal_year 2026
_chemical_formula_moiety 'C36 H24 N6 V'
_chemical_formula_sum 'C36 H24 N6 V'
_chemical_formula_weight 591.55
_space_group_crystal_system monoclinic
_space_group_IT_number 14
_space_group_name_Hall '-P 2yn'
_space_group_name_H-M_alt 'P 1 21/n 1'
_atom_sites_solution_hydrogens geom
_audit_creation_date 2025-01-20
_audit_creation_method
;
Olex2 1.5
(compiled 2023.08.24 svn.re1ec1418 for OlexSys, GUI svn.r6817)
;
_audit_update_record
;
2026-01-14 deposited with the CCDC.	2026-02-27 downloaded from the CCDC.
;
_cell_angle_alpha 90
_cell_angle_beta 103.303(4)
_cell_angle_gamma 90
_cell_formula_units_Z 4
_cell_length_a 10.2347(5)
_cell_length_b 13.5883(8)
_cell_length_c 20.2593(8)
_cell_measurement_reflns_used 15302
_cell_measurement_temperature 100
_cell_measurement_theta_max 31.12
_cell_measurement_theta_min 2.50
_cell_volume 2741.9(2)
_computing_cell_refinement
;
X-Area Recipe 2.0.2 (STOE, 2024)
;
_computing_data_collection
;
X-Area Pilatus3_SV 1.31.194.0 (STOE, 2023)
;
_computing_data_reduction
;
X-Area Integrate 2.5.18.0 (STOE, 2024)
X-Area LANA 2.8.4 (STOE, 2024)
;
_computing_molecular_graphics 'Olex2 1.5 (Dolomanov et al., 2009)'
_computing_publication_material 'Olex2 1.5 (Dolomanov et al., 2009)'
_computing_structure_refinement 'SHELXL 2019/3 (Sheldrick, 2015)'
_computing_structure_solution 'SHELXT  (Sheldrick, 2015)'
_diffrn_ambient_temperature 100
_diffrn_detector_area_resol_mean 5.81
_diffrn_detector_type 'DECTRIS PILATUS 200K'
_diffrn_measured_fraction_theta_full 0.994
_diffrn_measured_fraction_theta_max 0.813
_diffrn_measurement_details
;
 283 frames, detector distance = 40 mm
;
_diffrn_measurement_device 'Eulerian 4-circle diffractometer'
_diffrn_measurement_device_type 'STOE STADIVARI'
_diffrn_measurement_method 'rotation method, \w scans'
_diffrn_radiation_type MoK\a
_diffrn_radiation_wavelength 0.71073
_diffrn_reflns_av_R_equivalents 0.0574
_diffrn_reflns_av_unetI/netI 0.0697
_diffrn_reflns_Laue_measured_fraction_full 0.994
_diffrn_reflns_Laue_measured_fraction_max 0.813
_diffrn_reflns_limit_h_max 14
_diffrn_reflns_limit_h_min -14
_diffrn_reflns_limit_k_max 19
_diffrn_reflns_limit_k_min -19
_diffrn_reflns_limit_l_max 28
_diffrn_reflns_limit_l_min -28
_diffrn_reflns_number 16303
_diffrn_reflns_point_group_measured_fraction_full 0.994
_diffrn_reflns_point_group_measured_fraction_max 0.813
_diffrn_reflns_theta_full 25.242
_diffrn_reflns_theta_max 31.308
_diffrn_reflns_theta_min 2.494
_exptl_absorpt_coefficient_mu 0.401
_exptl_absorpt_correction_T_max 0.9881
_exptl_absorpt_correction_T_min 0.9554
_exptl_absorpt_correction_type multi-scan
_exptl_absorpt_process_details
;
STOE X-Red32, absorption correction by Gaussian integration, analogous to
P. Coppens, "The Evaluation of Absorption and Extinction in Single-Crystal
Structure Analysis", published in: F. R. Ahmed (Editor), "Crystallographic
Computing", Munksgaard, Copenhagen (1970), 255 - 270. Afterwards scaling of
reflection intensities was performed within STOE LANA. J. Koziskova, F. Hahn,
J. Richter, J. Kozisek, Acta Chimica Slovaca, vol. 9, no. 2, 2016, pp. 136-140.
;
_exptl_crystal_colour black
_exptl_crystal_colour_primary black
_exptl_crystal_density_diffrn 1.433
_exptl_crystal_density_method 'not measured'
_exptl_crystal_description prism
_exptl_crystal_F_000 1220
_exptl_crystal_size_max 0.114
_exptl_crystal_size_mid 0.082
_exptl_crystal_size_min 0.03
_refine_diff_density_max 0.603
_refine_diff_density_min -1.058
_refine_diff_density_rms 0.098
_refine_ls_extinction_method none
_refine_ls_goodness_of_fit_ref 1.043
_refine_ls_hydrogen_treatment constr
_refine_ls_matrix_type full
_refine_ls_number_parameters 388
_refine_ls_number_reflns 7284
_refine_ls_number_restraints 0
_refine_ls_restrained_S_all 1.043
_refine_ls_R_factor_all 0.1111
_refine_ls_R_factor_gt 0.0682
_refine_ls_shift/su_max 0.000
_refine_ls_shift/su_mean 0.000
_refine_ls_structure_factor_coef Fsqd
_refine_ls_weighting_details 'w=1/[\s^2^(Fo^2^)+(0.0904P)^2^+4.0610P] where P=(Fo^2^+2Fc^2^)/3'
_refine_ls_weighting_scheme calc
_refine_ls_wR_factor_gt 0.1658
_refine_ls_wR_factor_ref 0.1950
_reflns_Friedel_coverage 0.000
_reflns_number_gt 4933
_reflns_number_total 7284
_reflns_threshold_expression 'I > 2\s(I)'
_cod_data_source_file d6dt00230g2.cif
_cod_data_source_block '[v(phen)3]'
_cod_depositor_comments 'Adding full bibliography for 7720394--7720397.cif.'
_cod_database_code 7720397
_shelx_shelxl_version_number 2019/3
_shelx_space_group_comment
;
The symmetry employed for this shelxl refinement is uniquely defined
by the following loop, which should always be used as a source of
symmetry information in preference to the above space-group names.
They are only intended as comments.
;
_shelx_estimated_absorpt_t_max 0.988
_shelx_estimated_absorpt_t_min 0.956
_olex2_refinement_description
;
1. Fixed Uiso
 At 1.2 times of:
  All C(H) groups
2.a Aromatic/amide H refined with riding coordinates:
 C34(H34), C30(H30), C12(H12), C25(H25), C6(H6), C27(H27), C1(H1), C14(H14),
 C36(H36), C15(H15), C11(H11), C19(H19), C24(H24), C31(H31), C35(H35), C2(H2),
 C10(H10), C26(H26), C22(H22), C13(H13), C18(H18), C3(H3), C7(H7), C23(H23)
;
_olex2_submission_special_instructions 'No special instructions were received'

loop_
_space_group_symop_operation_xyz
'x, y, z'
'-x+1/2, y+1/2, -z+1/2'
'-x, -y, -z'
'x-1/2, -y-1/2, z-1/2'

loop_
_atom_site_label
_atom_site_type_symbol
_atom_site_fract_x
_atom_site_fract_y
_atom_site_fract_z
_atom_site_U_iso_or_equiv
_atom_site_adp_type
_atom_site_occupancy
_atom_site_site_symmetry_order
_atom_site_calc_flag
_atom_site_refinement_flags_posn
_atom_site_refinement_flags_adp
_atom_site_refinement_flags_occupancy
_atom_site_disorder_assembly
_atom_site_disorder_group
V1 V 0.69159(5) 0.72627(4) 0.43902(2) 0.01937(14) Uani 1 1 d . . . . .
N5 N 0.7594(3) 0.72335(18) 0.35017(12) 0.0197(5) Uani 1 1 d . . . . .
N6 N 0.7688(3) 0.58387(19) 0.44064(13) 0.0215(5) Uani 1 1 d . . . . .
N4 N 0.6604(3) 0.71475(18) 0.53636(13) 0.0214(5) Uani 1 1 d . . . . .
N1 N 0.4946(3) 0.6855(2) 0.39646(13) 0.0220(5) Uani 1 1 d . . . . .
C29 C 0.8153(3) 0.6345(2) 0.33677(15) 0.0199(6) Uani 1 1 d . . . . .
N2 N 0.5952(3) 0.86271(19) 0.42251(12) 0.0208(5) Uani 1 1 d . . . . .
N3 N 0.8649(3) 0.78879(18) 0.49685(13) 0.0213(5) Uani 1 1 d . . . . .
C33 C 0.8218(3) 0.5608(2) 0.38572(15) 0.0208(6) Uani 1 1 d . . . . .
C28 C 0.8656(3) 0.6185(2) 0.27840(15) 0.0231(6) Uani 1 1 d . . . . .
C16 C 0.9821(3) 0.8360(2) 0.61292(16) 0.0244(6) Uani 1 1 d . . . . .
C5 C 0.4036(3) 0.7626(2) 0.38621(15) 0.0221(6) Uani 1 1 d . . . . .
C34 C 0.8856(4) 0.3981(2) 0.42949(17) 0.0290(7) Uani 1 1 d . . . . .
H34 H 0.924456 0.335256 0.426510 0.035 Uiso 1 1 calc R U . . .
C9 C 0.4568(3) 0.8579(2) 0.39993(15) 0.0228(6) Uani 1 1 d . . . . .
C30 C 0.9252(3) 0.5231(2) 0.27166(17) 0.0264(7) Uani 1 1 d . . . . .
H30 H 0.958397 0.509689 0.232496 0.032 Uiso 1 1 calc R U . . .
C12 C 0.6480(4) 0.9539(2) 0.43538(16) 0.0258(7) Uani 1 1 d . . . . .
H12 H 0.742571 0.959706 0.451172 0.031 Uiso 1 1 calc R U . . .
C25 C 0.7580(3) 0.7962(2) 0.30412(16) 0.0244(6) Uani 1 1 d . . . . .
H25 H 0.720718 0.857985 0.311886 0.029 Uiso 1 1 calc R U . . .
C17 C 0.8728(3) 0.7927(2) 0.56619(15) 0.0217(6) Uani 1 1 d . . . . .
C4 C 0.2631(3) 0.7487(3) 0.36315(16) 0.0282(7) Uani 1 1 d . . . . .
C6 C 0.1793(3) 0.8346(3) 0.35459(17) 0.0338(8) Uani 1 1 d . . . . .
H6 H 0.084865 0.826721 0.339941 0.041 Uiso 1 1 calc R U . . .
C27 C 0.8613(3) 0.6955(3) 0.23246(16) 0.0261(7) Uani 1 1 d . . . . .
H27 H 0.893944 0.687021 0.192555 0.031 Uiso 1 1 calc R U . . .
C1 C 0.4440(3) 0.5943(2) 0.38084(16) 0.0263(7) Uani 1 1 d . . . . .
H1 H 0.504580 0.540365 0.386247 0.032 Uiso 1 1 calc R U . . .
C14 C 1.0787(3) 0.8724(3) 0.51821(17) 0.0281(7) Uani 1 1 d . . . . .
H14 H 1.148804 0.899219 0.500152 0.034 Uiso 1 1 calc R U . . .
C36 C 0.7762(4) 0.5135(2) 0.48826(17) 0.0273(7) Uani 1 1 d . . . . .
H36 H 0.741433 0.528048 0.526777 0.033 Uiso 1 1 calc R U . . .
C15 C 1.0863(3) 0.8772(2) 0.58783(17) 0.0275(7) Uani 1 1 d . . . . .
H15 H 1.160640 0.907713 0.617534 0.033 Uiso 1 1 calc R U . . .
C32 C 0.8824(3) 0.4682(2) 0.37870(16) 0.0236(6) Uani 1 1 d . . . . .
C11 C 0.5716(4) 1.0398(2) 0.42677(18) 0.0304(7) Uani 1 1 d . . . . .
H11 H 0.614112 1.102004 0.436423 0.036 Uiso 1 1 calc R U . . .
C19 C 0.8744(4) 0.7906(3) 0.70466(16) 0.0285(7) Uani 1 1 d . . . . .
H19 H 0.876448 0.788527 0.751753 0.034 Uiso 1 1 calc R U . . .
C24 C 0.5517(3) 0.6782(2) 0.55647(17) 0.0246(6) Uani 1 1 d . . . . .
H24 H 0.478410 0.653842 0.522745 0.029 Uiso 1 1 calc R U . . .
C8 C 0.3732(4) 0.9419(3) 0.39015(16) 0.0278(7) Uani 1 1 d . . . . .
C31 C 0.9345(3) 0.4526(2) 0.32007(17) 0.0288(7) Uani 1 1 d . . . . .
H31 H 0.976564 0.391739 0.314752 0.035 Uiso 1 1 calc R U . . .
C35 C 0.8313(4) 0.4213(3) 0.48441(17) 0.0302(7) Uani 1 1 d . . . . .
H35 H 0.832044 0.374103 0.519108 0.036 Uiso 1 1 calc R U . . .
C2 C 0.3085(4) 0.5756(3) 0.35741(17) 0.0306(7) Uani 1 1 d . . . . .
H2 H 0.278597 0.510126 0.346754 0.037 Uiso 1 1 calc R U . . .
C10 C 0.4334(4) 1.0341(3) 0.40407(17) 0.0316(8) Uani 1 1 d . . . . .
H10 H 0.380244 1.092125 0.398052 0.038 Uiso 1 1 calc R U . . .
C26 C 0.8074(3) 0.7856(2) 0.24684(16) 0.0269(7) Uani 1 1 d . . . . .
H26 H 0.805083 0.839763 0.216900 0.032 Uiso 1 1 calc R U . . .
C22 C 0.6491(4) 0.7095(2) 0.67502(17) 0.0291(7) Uani 1 1 d . . . . .
H22 H 0.644277 0.706081 0.721227 0.035 Uiso 1 1 calc R U . . .
C13 C 0.9696(3) 0.8290(2) 0.47572(16) 0.0253(6) Uani 1 1 d . . . . .
H13 H 0.967469 0.826963 0.428614 0.030 Uiso 1 1 calc R U . . .
C18 C 0.9788(4) 0.8328(2) 0.68348(16) 0.0276(7) Uani 1 1 d . . . . .
H18 H 1.050879 0.860829 0.716137 0.033 Uiso 1 1 calc R U . . .
C3 C 0.2156(3) 0.6519(3) 0.34930(17) 0.0316(8) Uani 1 1 d . . . . .
H3 H 0.122112 0.639032 0.334738 0.038 Uiso 1 1 calc R U . . .
C21 C 0.7647(3) 0.7510(2) 0.58758(15) 0.0214(6) Uani 1 1 d . . . . .
C7 C 0.2304(4) 0.9263(3) 0.36669(17) 0.0333(8) Uani 1 1 d . . . . .
H7 H 0.171555 0.981285 0.359670 0.040 Uiso 1 1 calc R U . . .
C20 C 0.7615(4) 0.7492(2) 0.65708(16) 0.0263(7) Uani 1 1 d . . . . .
C23 C 0.5428(4) 0.6747(3) 0.62334(17) 0.0300(7) Uani 1 1 d . . . . .
H23 H 0.464563 0.648664 0.634561 0.036 Uiso 1 1 calc R U . . .

loop_
_atom_site_aniso_label
_atom_site_aniso_U_11
_atom_site_aniso_U_22
_atom_site_aniso_U_33
_atom_site_aniso_U_23
_atom_site_aniso_U_13
_atom_site_aniso_U_12
V1 0.0216(2) 0.0159(2) 0.0211(3) 0.0006(2) 0.00595(19) 0.0017(2)
N5 0.0221(12) 0.0176(12) 0.0188(11) 0.0018(10) 0.0033(9) 0.0020(10)
N6 0.0236(12) 0.0179(12) 0.0238(12) 0.0012(10) 0.0071(10) 0.0019(10)
N4 0.0252(12) 0.0181(12) 0.0223(12) 0.0008(10) 0.0082(10) 0.0016(10)
N1 0.0237(13) 0.0204(12) 0.0221(12) 0.0004(10) 0.0054(10) -0.0008(11)
C29 0.0182(13) 0.0185(13) 0.0235(14) -0.0030(11) 0.0058(11) -0.0002(11)
N2 0.0247(12) 0.0182(12) 0.0198(12) -0.0014(10) 0.0061(10) 0.0022(10)
N3 0.0220(12) 0.0186(12) 0.0239(12) 0.0003(10) 0.0065(10) 0.0036(10)
C33 0.0193(13) 0.0213(14) 0.0215(13) -0.0029(12) 0.0039(11) 0.0004(12)
C28 0.0208(14) 0.0247(15) 0.0236(14) -0.0050(12) 0.0051(12) -0.0027(12)
C16 0.0285(15) 0.0178(14) 0.0265(15) 0.0003(12) 0.0054(13) 0.0066(12)
C5 0.0232(14) 0.0233(15) 0.0207(13) 0.0009(12) 0.0067(11) 0.0015(13)
C34 0.0313(17) 0.0180(14) 0.0375(18) -0.0025(13) 0.0073(14) 0.0041(13)
C9 0.0263(15) 0.0231(15) 0.0190(13) 0.0005(12) 0.0050(12) 0.0038(13)
C30 0.0246(15) 0.0281(16) 0.0280(16) -0.0090(13) 0.0093(13) -0.0044(13)
C12 0.0293(16) 0.0195(14) 0.0286(16) 0.0011(13) 0.0068(13) 0.0021(13)
C25 0.0255(15) 0.0221(15) 0.0252(15) 0.0037(12) 0.0052(12) 0.0015(12)
C17 0.0261(15) 0.0162(13) 0.0235(14) 0.0012(11) 0.0068(12) 0.0059(12)
C4 0.0253(15) 0.0387(19) 0.0208(14) 0.0021(13) 0.0063(12) 0.0007(14)
C6 0.0210(15) 0.052(2) 0.0276(16) -0.0012(16) 0.0035(13) 0.0064(16)
C27 0.0239(15) 0.0323(17) 0.0228(15) -0.0014(13) 0.0065(12) -0.0052(13)
C1 0.0304(16) 0.0217(15) 0.0260(15) 0.0028(13) 0.0051(13) -0.0047(13)
C14 0.0287(16) 0.0251(16) 0.0315(16) 0.0033(13) 0.0088(14) -0.0023(14)
C36 0.0342(17) 0.0210(15) 0.0275(16) 0.0025(13) 0.0084(14) 0.0042(14)
C15 0.0267(16) 0.0226(15) 0.0307(16) 0.0003(13) 0.0017(13) -0.0005(13)
C32 0.0223(14) 0.0182(14) 0.0295(15) -0.0034(12) 0.0044(12) -0.0001(12)
C11 0.041(2) 0.0170(14) 0.0342(17) -0.0005(13) 0.0113(15) 0.0009(14)
C19 0.0344(17) 0.0294(17) 0.0227(15) -0.0008(13) 0.0088(13) 0.0070(14)
C24 0.0256(15) 0.0192(14) 0.0315(16) -0.0013(13) 0.0119(13) -0.0003(13)
C8 0.0312(17) 0.0288(17) 0.0233(15) 0.0020(13) 0.0061(13) 0.0108(14)
C31 0.0301(16) 0.0219(15) 0.0349(17) -0.0048(14) 0.0083(14) 0.0007(14)
C35 0.0382(19) 0.0225(16) 0.0300(16) 0.0054(13) 0.0082(14) 0.0045(14)
C2 0.0337(18) 0.0299(17) 0.0278(16) 0.0015(14) 0.0065(14) -0.0065(15)
C10 0.0404(19) 0.0237(16) 0.0313(17) 0.0015(14) 0.0098(15) 0.0117(15)
C26 0.0285(15) 0.0271(16) 0.0256(15) 0.0068(13) 0.0073(13) -0.0002(14)
C22 0.0396(19) 0.0265(16) 0.0244(15) 0.0002(13) 0.0143(14) 0.0035(15)
C13 0.0284(16) 0.0224(15) 0.0256(15) 0.0025(13) 0.0075(13) -0.0013(13)
C18 0.0312(16) 0.0251(16) 0.0248(15) -0.0029(13) 0.0029(13) 0.0079(14)
C3 0.0223(15) 0.045(2) 0.0269(16) 0.0024(15) 0.0057(13) -0.0070(15)
C21 0.0257(14) 0.0145(13) 0.0245(14) 0.0008(11) 0.0068(12) 0.0051(11)
C7 0.0302(17) 0.039(2) 0.0313(17) 0.0037(15) 0.0083(14) 0.0174(16)
C20 0.0340(17) 0.0199(14) 0.0263(15) 0.0014(12) 0.0095(13) 0.0086(13)
C23 0.0356(18) 0.0262(17) 0.0328(17) 0.0020(14) 0.0172(15) 0.0022(15)

loop_
_atom_type_symbol
_atom_type_description
_atom_type_scat_dispersion_real
_atom_type_scat_dispersion_imag
_atom_type_scat_source
C C 0.0033 0.0016 'International Tables Vol C Tables 4.2.6.8 and 6.1.1.4'
H H 0.0000 0.0000 'International Tables Vol C Tables 4.2.6.8 and 6.1.1.4'
N N 0.0061 0.0033 'International Tables Vol C Tables 4.2.6.8 and 6.1.1.4'
V V 0.3005 0.5294 'International Tables Vol C Tables 4.2.6.8 and 6.1.1.4'

loop_
_exptl_crystal_face_index_h
_exptl_crystal_face_index_k
_exptl_crystal_face_index_l
_exptl_crystal_face_perp_dist
1 1 -9 0.0149
0 -1 9 0.0232
0 2 -9 0.1284
-1 -1 9 0.0784
0 -2 9 0.2424
0 0 -9 0.3771

loop_
_geom_angle_atom_site_label_1
_geom_angle_atom_site_label_2
_geom_angle_atom_site_label_3
_geom_angle
_geom_angle_site_symmetry_1
_geom_angle_site_symmetry_3
_geom_angle_publ_flag
N5 V1 N6 78.16(10) . . ?
N5 V1 N4 168.29(10) . . ?
N5 V1 N1 96.96(10) . . ?
N5 V1 N2 96.78(10) . . ?
N6 V1 N2 170.94(10) . . ?
N4 V1 N6 93.18(10) . . ?
N4 V1 N1 91.59(10) . . ?
N4 V1 N2 92.80(10) . . ?
N1 V1 N6 95.00(11) . . ?
N1 V1 N2 78.03(10) . . ?
N3 V1 N5 94.88(10) . . ?
N3 V1 N6 95.71(10) . . ?
N3 V1 N4 78.00(10) . . ?
N3 V1 N1 165.43(10) . . ?
N3 V1 N2 92.19(10) . . ?
C29 N5 V1 114.94(19) . . ?
C25 N5 V1 129.0(2) . . ?
C25 N5 C29 116.0(3) . . ?
C33 N6 V1 114.5(2) . . ?
C36 N6 V1 128.9(2) . . ?
C36 N6 C33 116.6(3) . . ?
C24 N4 V1 128.7(2) . . ?
C24 N4 C21 116.3(3) . . ?
C21 N4 V1 114.9(2) . . ?
C5 N1 V1 114.6(2) . . ?
C1 N1 V1 128.6(2) . . ?
C1 N1 C5 116.7(3) . . ?
N5 C29 C33 115.9(3) . . ?
N5 C29 C28 123.0(3) . . ?
C33 C29 C28 121.1(3) . . ?
C9 N2 V1 114.8(2) . . ?
C12 N2 V1 128.9(2) . . ?
C12 N2 C9 116.1(3) . . ?
C17 N3 V1 115.5(2) . . ?
C13 N3 V1 128.5(2) . . ?
C13 N3 C17 115.9(3) . . ?
N6 C33 C29 116.4(3) . . ?
N6 C33 C32 122.8(3) . . ?
C29 C33 C32 120.8(3) . . ?
C29 C28 C30 117.3(3) . . ?
C27 C28 C29 118.8(3) . . ?
C27 C28 C30 123.8(3) . . ?
C17 C16 C18 117.1(3) . . ?
C15 C16 C17 118.3(3) . . ?
C15 C16 C18 124.6(3) . . ?
N1 C5 C9 116.8(3) . . ?
N1 C5 C4 123.0(3) . . ?
C9 C5 C4 120.2(3) . . ?
C32 C34 H34 120.3 . . ?
C35 C34 H34 120.3 . . ?
C35 C34 C32 119.3(3) . . ?
N2 C9 C5 115.3(3) . . ?
N2 C9 C8 123.3(3) . . ?
C5 C9 C8 121.5(3) . . ?
C28 C30 H30 119.2 . . ?
C31 C30 C28 121.5(3) . . ?
C31 C30 H30 119.2 . . ?
N2 C12 H12 118.1 . . ?
N2 C12 C11 123.7(3) . . ?
C11 C12 H12 118.1 . . ?
N5 C25 H25 118.1 . . ?
N5 C25 C26 123.8(3) . . ?
C26 C25 H25 118.1 . . ?
N3 C17 C16 123.0(3) . . ?
N3 C17 C21 115.6(3) . . ?
C21 C17 C16 121.4(3) . . ?
C5 C4 C6 117.7(3) . . ?
C3 C4 C5 117.9(3) . . ?
C3 C4 C6 124.5(3) . . ?
C4 C6 H6 118.9 . . ?
C7 C6 C4 122.2(3) . . ?
C7 C6 H6 118.9 . . ?
C28 C27 H27 121.0 . . ?
C28 C27 C26 118.1(3) . . ?
C26 C27 H27 121.0 . . ?
N1 C1 H1 118.4 . . ?
N1 C1 C2 123.3(3) . . ?
C2 C1 H1 118.4 . . ?
C15 C14 H14 120.0 . . ?
C13 C14 H14 120.0 . . ?
C13 C14 C15 120.0(3) . . ?
N6 C36 H36 118.0 . . ?
N6 C36 C35 124.0(3) . . ?
C35 C36 H36 118.0 . . ?
C16 C15 H15 120.7 . . ?
C14 C15 C16 118.6(3) . . ?
C14 C15 H15 120.7 . . ?
C33 C32 C31 118.0(3) . . ?
C34 C32 C33 117.8(3) . . ?
C34 C32 C31 124.3(3) . . ?
C12 C11 H11 120.2 . . ?
C10 C11 C12 119.7(3) . . ?
C10 C11 H11 120.2 . . ?
C18 C19 H19 119.3 . . ?
C18 C19 C20 121.3(3) . . ?
C20 C19 H19 119.3 . . ?
N4 C24 H24 118.4 . . ?
N4 C24 C23 123.2(3) . . ?
C23 C24 H24 118.4 . . ?
C9 C8 C7 117.5(3) . . ?
C10 C8 C9 118.2(3) . . ?
C10 C8 C7 124.3(3) . . ?
C30 C31 C32 121.3(3) . . ?
C30 C31 H31 119.4 . . ?
C32 C31 H31 119.4 . . ?
C34 C35 H35 120.2 . . ?
C36 C35 C34 119.6(3) . . ?
C36 C35 H35 120.2 . . ?
C1 C2 H2 119.7 . . ?
C1 C2 C3 120.6(3) . . ?
C3 C2 H2 119.7 . . ?
C11 C10 C8 119.1(3) . . ?
C11 C10 H10 120.4 . . ?
C8 C10 H10 120.4 . . ?
C25 C26 C27 120.3(3) . . ?
C25 C26 H26 119.8 . . ?
C27 C26 H26 119.8 . . ?
C20 C22 H22 120.7 . . ?
C20 C22 C23 118.7(3) . . ?
C23 C22 H22 120.7 . . ?
N3 C13 C14 124.1(3) . . ?
N3 C13 H13 117.9 . . ?
C14 C13 H13 117.9 . . ?
C16 C18 H18 119.2 . . ?
C19 C18 C16 121.6(3) . . ?
C19 C18 H18 119.2 . . ?
C4 C3 H3 120.8 . . ?
C2 C3 C4 118.5(3) . . ?
C2 C3 H3 120.8 . . ?
N4 C21 C17 115.9(3) . . ?
N4 C21 C20 123.0(3) . . ?
C17 C21 C20 121.1(3) . . ?
C6 C7 C8 121.0(3) . . ?
C6 C7 H7 119.5 . . ?
C8 C7 H7 119.5 . . ?
C22 C20 C19 124.1(3) . . ?
C22 C20 C21 118.4(3) . . ?
C21 C20 C19 117.4(3) . . ?
C24 C23 C22 120.4(3) . . ?
C24 C23 H23 119.8 . . ?
C22 C23 H23 119.8 . . ?

loop_
_geom_bond_atom_site_label_1
_geom_bond_atom_site_label_2
_geom_bond_distance
_geom_bond_site_symmetry_2
_geom_bond_publ_flag
V1 N5 2.073(2) . ?
V1 N6 2.088(3) . ?
V1 N4 2.075(3) . ?
V1 N1 2.077(3) . ?
V1 N2 2.091(3) . ?
V1 N3 2.070(3) . ?
N5 C29 1.389(4) . ?
N5 C25 1.358(4) . ?
N6 C33 1.381(4) . ?
N6 C36 1.348(4) . ?
N4 C24 1.364(4) . ?
N4 C21 1.396(4) . ?
N1 C5 1.384(4) . ?
N1 C1 1.353(4) . ?
C29 C33 1.400(4) . ?
C29 C28 1.411(4) . ?
N2 C9 1.386(4) . ?
N2 C12 1.354(4) . ?
N3 C17 1.389(4) . ?
N3 C13 1.357(4) . ?
C33 C32 1.425(4) . ?
C28 C30 1.452(5) . ?
C28 C27 1.394(5) . ?
C16 C17 1.417(5) . ?
C16 C15 1.399(5) . ?
C16 C18 1.438(4) . ?
C5 C9 1.408(4) . ?
C5 C4 1.419(4) . ?
C34 H34 0.9500 . ?
C34 C32 1.397(5) . ?
C34 C35 1.389(5) . ?
C9 C8 1.412(4) . ?
C30 H30 0.9500 . ?
C30 C31 1.359(5) . ?
C12 H12 0.9500 . ?
C12 C11 1.393(5) . ?
C25 H25 0.9500 . ?
C25 C26 1.376(4) . ?
C17 C21 1.398(4) . ?
C4 C6 1.435(5) . ?
C4 C3 1.408(5) . ?
C6 H6 0.9500 . ?
C6 C7 1.352(6) . ?
C27 H27 0.9500 . ?
C27 C26 1.402(5) . ?
C1 H1 0.9500 . ?
C1 C2 1.382(5) . ?
C14 H14 0.9500 . ?
C14 C15 1.396(5) . ?
C14 C13 1.376(5) . ?
C36 H36 0.9500 . ?
C36 C35 1.383(5) . ?
C15 H15 0.9500 . ?
C32 C31 1.425(5) . ?
C11 H11 0.9500 . ?
C11 C10 1.386(5) . ?
C19 H19 0.9500 . ?
C19 C18 1.366(5) . ?
C19 C20 1.438(5) . ?
C24 H24 0.9500 . ?
C24 C23 1.379(4) . ?
C8 C10 1.396(5) . ?
C8 C7 1.445(5) . ?
C31 H31 0.9500 . ?
C35 H35 0.9500 . ?
C2 H2 0.9500 . ?
C2 C3 1.391(5) . ?
C10 H10 0.9500 . ?
C26 H26 0.9500 . ?
C22 H22 0.9500 . ?
C22 C20 1.392(5) . ?
C22 C23 1.407(5) . ?
C13 H13 0.9500 . ?
C18 H18 0.9500 . ?
C3 H3 0.9500 . ?
C21 C20 1.416(4) . ?
C7 H7 0.9500 . ?
C23 H23 0.9500 . ?

loop_
_geom_torsion_atom_site_label_1
_geom_torsion_atom_site_label_2
_geom_torsion_atom_site_label_3
_geom_torsion_atom_site_label_4
_geom_torsion
_geom_torsion_site_symmetry_1
_geom_torsion_site_symmetry_2
_geom_torsion_site_symmetry_3
_geom_torsion_site_symmetry_4
_geom_torsion_publ_flag
V1 N5 C29 C33 -1.8(3) . . . . ?
V1 N5 C29 C28 179.4(2) . . . . ?
V1 N5 C25 C26 179.4(2) . . . . ?
V1 N6 C33 C29 -0.7(3) . . . . ?
V1 N6 C33 C32 178.3(2) . . . . ?
V1 N6 C36 C35 -179.2(3) . . . . ?
V1 N4 C24 C23 -179.8(2) . . . . ?
V1 N4 C21 C17 2.0(3) . . . . ?
V1 N4 C21 C20 -179.8(2) . . . . ?
V1 N1 C5 C9 5.4(3) . . . . ?
V1 N1 C5 C4 -174.5(2) . . . . ?
V1 N1 C1 C2 174.8(2) . . . . ?
V1 N2 C9 C5 -5.1(3) . . . . ?
V1 N2 C9 C8 175.8(2) . . . . ?
V1 N2 C12 C11 -175.1(2) . . . . ?
V1 N3 C17 C16 -177.8(2) . . . . ?
V1 N3 C17 C21 2.0(3) . . . . ?
V1 N3 C13 C14 177.3(2) . . . . ?
N5 C29 C33 N6 1.6(4) . . . . ?
N5 C29 C33 C32 -177.3(3) . . . . ?
N5 C29 C28 C30 178.2(3) . . . . ?
N5 C29 C28 C27 1.2(5) . . . . ?
N5 C25 C26 C27 1.1(5) . . . . ?
N6 C33 C32 C34 1.0(5) . . . . ?
N6 C33 C32 C31 -179.7(3) . . . . ?
N6 C36 C35 C34 1.3(6) . . . . ?
N4 C24 C23 C22 -0.2(5) . . . . ?
N4 C21 C20 C19 -178.9(3) . . . . ?
N4 C21 C20 C22 -0.1(5) . . . . ?
N1 C5 C9 N2 -0.2(4) . . . . ?
N1 C5 C9 C8 179.0(3) . . . . ?
N1 C5 C4 C6 179.9(3) . . . . ?
N1 C5 C4 C3 -1.0(5) . . . . ?
N1 C1 C2 C3 -0.7(5) . . . . ?
C29 N5 C25 C26 0.3(5) . . . . ?
C29 C33 C32 C34 179.9(3) . . . . ?
C29 C33 C32 C31 -0.7(4) . . . . ?
C29 C28 C30 C31 -1.1(5) . . . . ?
C29 C28 C27 C26 0.3(4) . . . . ?
N2 C9 C8 C10 -0.1(5) . . . . ?
N2 C9 C8 C7 -179.7(3) . . . . ?
N2 C12 C11 C10 0.3(5) . . . . ?
N3 C17 C21 N4 -2.6(4) . . . . ?
N3 C17 C21 C20 179.2(3) . . . . ?
C33 N6 C36 C35 -0.8(5) . . . . ?
C33 C29 C28 C30 -0.6(4) . . . . ?
C33 C29 C28 C27 -177.6(3) . . . . ?
C33 C32 C31 C30 -1.0(5) . . . . ?
C28 C29 C33 N6 -179.5(3) . . . . ?
C28 C29 C33 C32 1.5(4) . . . . ?
C28 C30 C31 C32 1.9(5) . . . . ?
C28 C27 C26 C25 -1.4(5) . . . . ?
C16 C17 C21 N4 177.2(3) . . . . ?
C16 C17 C21 C20 -1.0(4) . . . . ?
C5 N1 C1 C2 -1.7(4) . . . . ?
C5 C9 C8 C10 -179.2(3) . . . . ?
C5 C9 C8 C7 1.2(5) . . . . ?
C5 C4 C6 C7 1.1(5) . . . . ?
C5 C4 C3 C2 -1.4(5) . . . . ?
C34 C32 C31 C30 178.3(3) . . . . ?
C9 N2 C12 C11 -0.3(5) . . . . ?
C9 C5 C4 C6 0.0(4) . . . . ?
C9 C5 C4 C3 179.1(3) . . . . ?
C9 C8 C10 C11 0.0(5) . . . . ?
C9 C8 C7 C6 -0.1(5) . . . . ?
C30 C28 C27 C26 -176.5(3) . . . . ?
C12 N2 C9 C5 179.4(3) . . . . ?
C12 N2 C9 C8 0.3(4) . . . . ?
C12 C11 C10 C8 -0.1(5) . . . . ?
C25 N5 C29 C33 177.4(3) . . . . ?
C25 N5 C29 C28 -1.4(4) . . . . ?
C17 N3 C13 C14 -0.5(5) . . . . ?
C17 C16 C15 C14 -0.9(5) . . . . ?
C17 C16 C18 C19 -0.5(5) . . . . ?
C17 C21 C20 C19 -0.8(4) . . . . ?
C17 C21 C20 C22 177.9(3) . . . . ?
C4 C5 C9 N2 179.7(3) . . . . ?
C4 C5 C9 C8 -1.1(5) . . . . ?
C4 C6 C7 C8 -1.1(5) . . . . ?
C6 C4 C3 C2 177.6(3) . . . . ?
C27 C28 C30 C31 175.7(3) . . . . ?
C1 N1 C5 C9 -177.6(3) . . . . ?
C1 N1 C5 C4 2.5(4) . . . . ?
C1 C2 C3 C4 2.3(5) . . . . ?
C36 N6 C33 C29 -179.3(3) . . . . ?
C36 N6 C33 C32 -0.3(4) . . . . ?
C15 C16 C17 N3 0.4(4) . . . . ?
C15 C16 C17 C21 -179.4(3) . . . . ?
C15 C16 C18 C19 -179.3(3) . . . . ?
C15 C14 C13 N3 0.0(5) . . . . ?
C32 C34 C35 C36 -0.6(5) . . . . ?
C24 N4 C21 C17 -177.0(3) . . . . ?
C24 N4 C21 C20 1.1(4) . . . . ?
C35 C34 C32 C33 -0.5(5) . . . . ?
C35 C34 C32 C31 -179.8(3) . . . . ?
C10 C8 C7 C6 -179.7(3) . . . . ?
C13 N3 C17 C16 0.3(4) . . . . ?
C13 N3 C17 C21 -179.9(3) . . . . ?
C13 C14 C15 C16 0.7(5) . . . . ?
C18 C16 C17 N3 -178.6(3) . . . . ?
C18 C16 C17 C21 1.7(4) . . . . ?
C18 C16 C15 C14 178.0(3) . . . . ?
C18 C19 C20 C22 -176.7(3) . . . . ?
C18 C19 C20 C21 2.0(5) . . . . ?
C3 C4 C6 C7 -178.0(3) . . . . ?
C21 N4 C24 C23 -1.0(4) . . . . ?
C7 C8 C10 C11 179.6(3) . . . . ?
C20 C19 C18 C16 -1.4(5) . . . . ?
C20 C22 C23 C24 1.3(5) . . . . ?
C23 C22 C20 C19 177.5(3) . . . . ?
C23 C22 C20 C21 -1.1(5) . . . . ?
